data_4329075
loop_
_publ_author_name
'Jun-ichi Nishigaki'
'Tsuyoshi Matsumoto'
'Kazuyuki Tatsumi'

_publ_section_title
;
 Model Studies of Methyl CoM Reductase: Methane Formation via CH3-S Bond
 Cleavage of Ni(I) Tetraazacyclic Complexes Having Intramolecular Methyl
 Sulfide Pendants
;
_journal_name_full 'Inorganic Chemistry'
_journal_page_first 5173
_journal_page_last 5187
_journal_paper_doi 10.1021/ic300017k
_journal_volume 51
_journal_year 2012
_chemical_formula_moiety 'C16 H35 N4 Ni S2, C F3 O3 S, 0.5(C6 H5 F) '
_chemical_formula_sum 'C20 H37.5 F3.5 N4 Ni O3 S3'
_chemical_formula_weight 603.42
_space_group_IT_number 2
_symmetry_cell_setting triclinic
_symmetry_Int_Tables_number 2
_symmetry_space_group_name_Hall '-P 1'
_symmetry_space_group_name_H-M 'P -1'
_cell_angle_alpha 113.522(7)
_cell_angle_beta 101.034(8)
_cell_angle_gamma 98.780(10)
_cell_formula_units_Z 2
_cell_length_a 8.6154(14)
_cell_length_b 12.5521(15)
_cell_length_c 14.1876(17)
_cell_measurement_reflns_used 4172
_cell_measurement_temperature 173.1
_cell_measurement_theta_max 27.5
_cell_measurement_theta_min 3.1
_cell_volume 1335.3(3)
_computing_cell_refinement CrystalClear
_computing_data_collection CrystalClear
_computing_data_reduction CrystalStructure
_computing_publication_material 'CrystalStructure 3.8'
_computing_structure_refinement SHELXL
_computing_structure_solution SIR97
_diffrn_ambient_temperature 173
_diffrn_detector_area_resol_mean 7.31
_diffrn_measured_fraction_theta_full 0.991
_diffrn_measured_fraction_theta_max 0.991
_diffrn_measurement_device_type 'Rigaku Saturn'
_diffrn_measurement_method \w
_diffrn_radiation_type 'Mo K\a'
_diffrn_radiation_wavelength 0.71070
_diffrn_reflns_av_R_equivalents 0.035
_diffrn_reflns_limit_h_max 11
_diffrn_reflns_limit_h_min -11
_diffrn_reflns_limit_k_max 16
_diffrn_reflns_limit_k_min -16
_diffrn_reflns_limit_l_max 17
_diffrn_reflns_limit_l_min -18
_diffrn_reflns_number 16349
_diffrn_reflns_theta_full 27.49
_diffrn_reflns_theta_max 27.49
_exptl_absorpt_coefficient_mu 1.015
_exptl_absorpt_correction_T_max 0.980
_exptl_absorpt_correction_T_min 0.925
_exptl_absorpt_correction_type multi-scan
_exptl_absorpt_process_details 'Jacobson, R. (1998) Private communication'
_exptl_crystal_colour blue
_exptl_crystal_density_diffrn 1.501
_exptl_crystal_description block
_exptl_crystal_F_000 634.00
_exptl_crystal_size_max 0.05
_exptl_crystal_size_mid 0.03
_exptl_crystal_size_min 0.02
_refine_diff_density_max 0.38
_refine_diff_density_min -0.34
_refine_ls_extinction_method none
_refine_ls_goodness_of_fit_ref 1.026
_refine_ls_hydrogen_treatment refall
_refine_ls_number_parameters 317
_refine_ls_number_reflns 6081
_refine_ls_R_factor_gt 0.0332
_refine_ls_shift/su_max 0.0010
_refine_ls_structure_factor_coef Fsqd
_refine_ls_weighting_details 'w = 1/[\s^2^(Fo^2^)+(0.0400P)^2^+0.4000P] where P=(Fo^2^+2Fc^2^)/3'
_refine_ls_weighting_scheme calc
_refine_ls_wR_factor_ref 0.0806
_reflns_number_gt 5009
_reflns_number_total 6081
_reflns_threshold_expression F^2^>2.0\s(F^2^)
_cod_data_source_file ic300017k_si_002_13.cif
_cod_data_source_block RRSS-[Ni(mtc-H)]OTf_Complex18
_cod_original_formula_sum 'C20 H37.50 F3.50 N4 Ni O3 S3 '
_cod_database_code 4329075

loop_
_symmetry_equiv_pos_site_id
_symmetry_equiv_pos_as_xyz
1 +X,+Y,+Z
2 -X,-Y,-Z

loop_
_atom_site_label
_atom_site_type_symbol
_atom_site_fract_x
_atom_site_fract_y
_atom_site_fract_z
_atom_site_U_iso_or_equiv
_atom_site_adp_type
_atom_site_occupancy
_atom_site_symmetry_multiplicity
_atom_site_calc_flag
_atom_site_refinement_flags
Ni(1) Ni 0.09291(3) 0.366313(19) 0.191566(17) 0.01682(6) Uani 1.00 1 d .
S(1) S 0.74973(6) 0.54460(5) 0.30568(4) 0.02865(12) Uani 1.00 1 d .
S(2) S -0.56518(6) 0.18677(5) 0.01448(4) 0.03121(12) Uani 1.00 1 d .
S(3) S 0.44877(6) 0.15619(4) 0.31293(4) 0.02607(11) Uani 1.00 1 d .
F(1) F 0.21952(19) 0.04051(16) 0.35754(14) 0.0671(4) Uani 1.00 1 d .
F(2) F 0.4083(2) -0.04920(13) 0.32430(13) 0.0635(4) Uani 1.00 1 d .
F(3) F 0.4539(2) 0.10459(14) 0.47435(11) 0.0619(4) Uani 1.00 1 d .
F(4) F 0.2062(8) 0.1612(4) 0.6736(3) 0.170(3) Uani 0.50 1 d P
O(1) O 0.3500(2) 0.09531(16) 0.20407(12) 0.0469(4) Uani 1.00 1 d .
O(2) O 0.40983(18) 0.26583(13) 0.37609(12) 0.0352(3) Uani 1.00 1 d .
O(3) O 0.62006(18) 0.16383(16) 0.32984(15) 0.0470(4) Uani 1.00 1 d .
N(1) N 0.25723(17) 0.52093(13) 0.27864(12) 0.0206(3) Uani 1.00 1 d .
N(2) N 0.10287(17) 0.32524(13) 0.31239(11) 0.0201(3) Uani 1.00 1 d .
N(3) N -0.06998(17) 0.21140(13) 0.10520(11) 0.0186(3) Uani 1.00 1 d .
N(4) N 0.07460(18) 0.40532(14) 0.07607(12) 0.0228(3) Uani 1.00 1 d .
C(1) C 0.2477(2) 0.59135(17) 0.38982(15) 0.0269(4) Uani 1.00 1 d .
C(2) C 0.2567(2) 0.52516(18) 0.45808(15) 0.0285(4) Uani 1.00 1 d .
C(3) C 0.1103(2) 0.41930(18) 0.41845(14) 0.0275(4) Uani 1.00 1 d .
C(4) C -0.0316(2) 0.21820(17) 0.28197(15) 0.0252(4) Uani 1.00 1 d .
C(5) C -0.0537(2) 0.13840(16) 0.16627(15) 0.0248(4) Uani 1.00 1 d .
C(6) C -0.0496(2) 0.13906(17) -0.00228(15) 0.0256(4) Uani 1.00 1 d .
C(7) C -0.0588(2) 0.20122(19) -0.07415(15) 0.0306(4) Uani 1.00 1 d .
C(8) C 0.0726(2) 0.31618(19) -0.02891(15) 0.0276(4) Uani 1.00 1 d .
C(9) C 0.1982(2) 0.51415(18) 0.10232(16) 0.0278(4) Uani 1.00 1 d .
C(10) C 0.2280(2) 0.59424(17) 0.21895(17) 0.0297(4) Uani 1.00 1 d .
C(11) C 0.4183(2) 0.48882(16) 0.27832(14) 0.0203(3) Uani 1.00 1 d .
C(12) C 0.5711(2) 0.59356(17) 0.33711(15) 0.0253(3) Uani 1.00 1 d .
C(13) C 0.7202(2) 0.5349(2) 0.17343(18) 0.0375(5) Uani 1.00 1 d .
C(14) C -0.2304(2) 0.24457(16) 0.09726(14) 0.0209(3) Uani 1.00 1 d .
C(15) C -0.3832(2) 0.13930(17) 0.04797(17) 0.0278(4) Uani 1.00 1 d .
C(16) C -0.5490(3) 0.1893(3) -0.1089(2) 0.0571(7) Uani 1.00 1 d .
C(17) C 0.3799(2) 0.0587(2) 0.37056(18) 0.0380(5) Uani 1.00 1 d .
C(18) C 0.1054(4) 0.0835(3) 0.5906(2) 0.0803(10) Uani 1.00 1 d .
C(19) C 0.1184(3) -0.0299(3) 0.5560(3) 0.0697(9) Uani 1.00 1 d .
C(20) C 0.0118(5) -0.1157(3) 0.4636(3) 0.0765(10) Uani 1.00 1 d .
H(1) H 0.1990 0.3009 0.3219 0.024 Uiso 1.00 1 c R
H(2) H 0.1437 0.6160 0.3855 0.032 Uiso 1.00 1 c R
H(3) H 0.3382 0.6654 0.4256 0.032 Uiso 1.00 1 c R
H(4) H 0.2645 0.5816 0.5324 0.034 Uiso 1.00 1 c R
H(5) H 0.3573 0.4961 0.4592 0.034 Uiso 1.00 1 c R
H(6) H 0.1168 0.3848 0.4704 0.033 Uiso 1.00 1 c R
H(7) H 0.0090 0.4473 0.4137 0.033 Uiso 1.00 1 c R
H(8) H -0.1336 0.2422 0.2925 0.030 Uiso 1.00 1 c R
H(9) H -0.0027 0.1760 0.3261 0.030 Uiso 1.00 1 c R
H(10) H 0.0417 0.1040 0.1580 0.030 Uiso 1.00 1 c R
H(11) H -0.1529 0.0714 0.1384 0.030 Uiso 1.00 1 c R
H(12) H -0.1355 0.0624 -0.0382 0.031 Uiso 1.00 1 c R
H(13) H 0.0576 0.1195 0.0075 0.031 Uiso 1.00 1 c R
H(14) H -0.0493 0.1462 -0.1446 0.037 Uiso 1.00 1 c R
H(15) H -0.1671 0.2190 -0.0857 0.037 Uiso 1.00 1 c R
H(16) H 0.1801 0.2968 -0.0239 0.033 Uiso 1.00 1 c R
H(17) H 0.0587 0.3523 -0.0796 0.033 Uiso 1.00 1 c R
H(18) H 0.1587 0.5547 0.0588 0.033 Uiso 1.00 1 c R
H(19) H 0.3005 0.4940 0.0877 0.033 Uiso 1.00 1 c R
H(20) H 0.3245 0.6626 0.2439 0.036 Uiso 1.00 1 c R
H(21) H 0.1320 0.6264 0.2313 0.036 Uiso 1.00 1 c R
H(22) H 0.4197 0.4456 0.2030 0.024 Uiso 1.00 1 c R
H(23) H 0.4249 0.4323 0.3107 0.024 Uiso 1.00 1 c R
H(24) H 0.5862 0.6261 0.4153 0.030 Uiso 1.00 1 c R
H(25) H 0.5574 0.6585 0.3159 0.030 Uiso 1.00 1 c R
H(26) H 0.8206 0.5263 0.1516 0.045 Uiso 1.00 1 c R
H(27) H 0.6937 0.6080 0.1733 0.045 Uiso 1.00 1 c R
H(28) H 0.6302 0.4649 0.1233 0.045 Uiso 1.00 1 c R
H(29) H -0.2366 0.2900 0.0541 0.025 Uiso 1.00 1 c R
H(30) H -0.2323 0.2991 0.1700 0.025 Uiso 1.00 1 c R
H(31) H -0.3937 0.1055 0.0994 0.033 Uiso 1.00 1 c R
H(32) H -0.3717 0.0754 -0.0174 0.033 Uiso 1.00 1 c R
H(33) H -0.5014 0.1244 -0.1471 0.069 Uiso 1.00 1 c R
H(34) H -0.4787 0.2668 -0.0936 0.069 Uiso 1.00 1 c R
H(35) H -0.6579 0.1782 -0.1532 0.069 Uiso 1.00 1 c R
H(36) H 0.2012 -0.0499 0.5957 0.084 Uiso 1.00 1 c R
H(37) H 0.0219 -0.1964 0.4387 0.104 Uiso 1.00 1 c R

loop_
_atom_site_aniso_label
_atom_site_aniso_U_11
_atom_site_aniso_U_22
_atom_site_aniso_U_33
_atom_site_aniso_U_12
_atom_site_aniso_U_13
_atom_site_aniso_U_23
Ni(1) 0.01344(11) 0.01765(12) 0.01699(12) 0.00220(8) 0.00233(8) 0.00681(9)
S(1) 0.0181(2) 0.0337(2) 0.0318(2) 0.00500(19) 0.0063(2) 0.0131(2)
S(2) 0.0180(2) 0.0371(2) 0.0351(2) 0.0085(2) 0.0043(2) 0.0135(2)
S(3) 0.0201(2) 0.0295(2) 0.0274(2) 0.00506(18) 0.00581(19) 0.0123(2)
F(1) 0.0464(9) 0.0821(11) 0.0854(12) 0.0027(8) 0.0332(8) 0.0474(10)
F(2) 0.0948(12) 0.0317(7) 0.0687(10) 0.0175(7) 0.0303(9) 0.0227(7)
F(3) 0.0926(12) 0.0560(9) 0.0371(8) 0.0113(8) 0.0098(8) 0.0271(7)
F(4) 0.268(7) 0.087(3) 0.065(2) -0.070(4) -0.057(3) 0.033(2)
O(1) 0.0508(10) 0.0533(10) 0.0246(7) 0.0029(8) 0.0029(7) 0.0125(7)
O(2) 0.0318(7) 0.0307(7) 0.0387(8) 0.0109(6) 0.0039(6) 0.0126(6)
O(3) 0.0228(7) 0.0575(10) 0.0718(11) 0.0143(7) 0.0194(7) 0.0352(9)
N(1) 0.0165(7) 0.0201(7) 0.0237(7) 0.0046(5) 0.0037(6) 0.0091(6)
N(2) 0.0145(6) 0.0246(7) 0.0201(7) 0.0037(5) 0.0038(5) 0.0096(6)
N(3) 0.0155(6) 0.0176(7) 0.0199(7) 0.0047(5) 0.0029(5) 0.0064(6)
N(4) 0.0205(7) 0.0260(8) 0.0235(8) 0.0048(6) 0.0043(6) 0.0136(7)
C(1) 0.0209(9) 0.0209(9) 0.0274(10) 0.0035(7) 0.0053(7) 0.0007(8)
C(2) 0.0227(9) 0.0342(10) 0.0177(9) 0.0037(8) 0.0039(7) 0.0030(8)
C(3) 0.0232(9) 0.0376(11) 0.0183(9) 0.0046(8) 0.0080(7) 0.0089(8)
C(4) 0.0191(8) 0.0289(10) 0.0291(10) 0.0001(7) 0.0037(7) 0.0178(8)
C(5) 0.0204(8) 0.0205(9) 0.0321(10) 0.0030(7) 0.0017(7) 0.0134(8)
C(6) 0.0221(9) 0.0218(9) 0.0243(9) 0.0067(7) 0.0055(7) 0.0019(7)
C(7) 0.0287(10) 0.0362(11) 0.0185(9) 0.0104(8) 0.0051(8) 0.0036(8)
C(8) 0.0262(9) 0.0405(11) 0.0226(9) 0.0123(8) 0.0092(7) 0.0178(9)
C(9) 0.0229(9) 0.0340(10) 0.0329(10) 0.0043(8) 0.0039(8) 0.0238(9)
C(10) 0.0259(9) 0.0224(9) 0.0411(11) 0.0032(7) 0.0032(8) 0.0181(9)
C(11) 0.0158(8) 0.0213(8) 0.0221(8) 0.0033(6) 0.0041(6) 0.0089(7)
C(12) 0.0176(8) 0.0258(9) 0.0262(9) 0.0028(7) 0.0053(7) 0.0067(8)
C(13) 0.0437(12) 0.0440(12) 0.0419(12) 0.0185(10) 0.0250(10) 0.0272(11)
C(14) 0.0163(8) 0.0200(8) 0.0229(9) 0.0059(6) 0.0033(7) 0.0067(7)
C(15) 0.0162(8) 0.0263(9) 0.0358(11) 0.0037(7) 0.0018(7) 0.0119(8)
C(16) 0.0480(15) 0.096(2) 0.0443(14) 0.0387(15) 0.0167(12) 0.0391(15)
C(17) 0.0406(12) 0.0360(12) 0.0355(12) 0.0063(9) 0.0123(10) 0.0144(10)
C(18) 0.090(2) 0.076(2) 0.060(2) -0.0179(19) -0.0001(18) 0.0389(19)
C(19) 0.0409(15) 0.106(2) 0.108(2) 0.0257(16) 0.0263(17) 0.088(2)
C(20) 0.112(3) 0.0563(19) 0.092(2) 0.040(2) 0.055(2) 0.045(2)

loop_
_atom_type_symbol
_atom_type_description
_atom_type_scat_dispersion_real
_atom_type_scat_dispersion_imag
_atom_type_scat_source
C C 0.003 0.002
;
International Tables for Crystallography
(1992, Vol. C, Tables 4.2.6.8 and 6.1.1.4)
;
H H 0.000 0.000
;
International Tables for Crystallography
(1992, Vol. C, Table 6.1.1.4)
;
N N 0.006 0.003
;
International Tables for Crystallography
(1992, Vol. C, Tables 4.2.6.8 and 6.1.1.4)
;
Ni Ni 0.339 1.112
;
International Tables for Crystallography
(1992, Vol. C, Tables 4.2.6.8 and 6.1.1.4)
;
O O 0.011 0.006
;
International Tables for Crystallography
(1992, Vol. C, Tables 4.2.6.8 and 6.1.1.4)
;
S S 0.125 0.123
;
International Tables for Crystallography
(1992, Vol. C, Tables 4.2.6.8 and 6.1.1.4)
;
F F 0.017 0.010
;
International Tables for Crystallography
(1992, Vol. C, Tables 4.2.6.8 and 6.1.1.4)
;

loop_
_geom_angle_atom_site_label_1
_geom_angle_atom_site_label_2
_geom_angle_atom_site_label_3
_geom_angle
_geom_angle_publ_flag
_geom_angle_site_symmetry_1
_geom_angle_site_symmetry_3
N(1) Ni(1) N(2) 93.46(6) yes . .
N(1) Ni(1) N(3) 179.54(7) yes . .
N(1) Ni(1) N(4) 87.63(6) yes . .
N(2) Ni(1) N(3) 86.21(6) yes . .
N(2) Ni(1) N(4) 177.71(6) yes . .
N(3) Ni(1) N(4) 92.71(6) yes . .
C(12) S(1) C(13) 100.18(11) yes . .
C(15) S(2) C(16) 99.52(13) yes . .
O(1) S(3) O(2) 114.08(10) yes . .
O(1) S(3) O(3) 116.28(11) yes . .
O(1) S(3) C(17) 103.34(10) yes . .
O(2) S(3) O(3) 114.53(8) yes . .
O(2) S(3) C(17) 102.10(11) yes . .
O(3) S(3) C(17) 104.07(12) yes . .
Ni(1) N(1) C(1) 116.55(12) yes . .
Ni(1) N(1) C(10) 104.76(9) yes . .
Ni(1) N(1) C(11) 104.24(9) yes . .
C(1) N(1) C(10) 107.54(15) yes . .
C(1) N(1) C(11) 111.78(13) yes . .
C(10) N(1) C(11) 111.83(16) yes . .
Ni(1) N(2) C(3) 119.26(14) yes . .
Ni(1) N(2) C(4) 109.96(11) yes . .
C(3) N(2) C(4) 109.68(15) yes . .
Ni(1) N(3) C(5) 106.99(8) yes . .
Ni(1) N(3) C(6) 115.23(12) yes . .
Ni(1) N(3) C(14) 103.92(10) yes . .
C(5) N(3) C(6) 107.00(15) yes . .
C(5) N(3) C(14) 111.66(15) yes . .
C(6) N(3) C(14) 112.01(13) yes . .
Ni(1) N(4) C(8) 120.30(15) yes . .
Ni(1) N(4) C(9) 111.62(11) yes . .
C(8) N(4) C(9) 107.28(17) yes . .
N(1) C(1) C(2) 114.65(16) yes . .
C(1) C(2) C(3) 112.87(15) yes . .
N(2) C(3) C(2) 111.56(17) yes . .
N(2) C(4) C(5) 106.35(17) yes . .
N(3) C(5) C(4) 108.60(15) yes . .
N(3) C(6) C(7) 114.02(17) yes . .
C(6) C(7) C(8) 112.88(15) yes . .
N(4) C(8) C(7) 114.93(18) yes . .
N(4) C(9) C(10) 106.97(19) yes . .
N(1) C(10) C(9) 107.79(16) yes . .
N(1) C(11) C(12) 116.14(15) yes . .
S(1) C(12) C(11) 110.44(12) yes . .
N(3) C(14) C(15) 115.70(15) yes . .
S(2) C(15) C(14) 111.14(15) yes . .
S(3) C(17) F(1) 110.6(2) yes . .
S(3) C(17) F(2) 112.08(19) yes . .
S(3) C(17) F(3) 111.78(15) yes . .
F(1) C(17) F(2) 106.67(17) yes . .
F(1) C(17) F(3) 108.2(2) yes . .
F(2) C(17) F(3) 107.2(2) yes . .
F(4) C(18) C(19) 118.2(4) yes . .
F(4) C(18) C(20) 119.5(4) yes . 2_556
C(19) C(18) C(20) 122.3(2) yes . 2_556
C(18) C(19) C(20) 119.0(3) yes . .
C(18) C(20) C(19) 118.7(3) yes 2_556 .
Ni(1) N(2) H(1) 105.6 no . .
C(3) N(2) H(1) 105.7 no . .
C(4) N(2) H(1) 105.7 no . .
N(1) C(1) H(2) 108.6 no . .
N(1) C(1) H(3) 108.6 no . .
C(2) C(1) H(2) 108.6 no . .
C(2) C(1) H(3) 108.6 no . .
H(2) C(1) H(3) 107.6 no . .
C(1) C(2) H(4) 109.0 no . .
C(1) C(2) H(5) 109.0 no . .
C(3) C(2) H(4) 109.0 no . .
C(3) C(2) H(5) 109.0 no . .
H(4) C(2) H(5) 107.8 no . .
N(2) C(3) H(6) 109.3 no . .
N(2) C(3) H(7) 109.3 no . .
C(2) C(3) H(6) 109.3 no . .
C(2) C(3) H(7) 109.3 no . .
H(6) C(3) H(7) 108.0 no . .
N(2) C(4) H(8) 110.5 no . .
N(2) C(4) H(9) 110.5 no . .
C(5) C(4) H(8) 110.5 no . .
C(5) C(4) H(9) 110.5 no . .
H(8) C(4) H(9) 108.7 no . .
N(3) C(5) H(10) 110.0 no . .
N(3) C(5) H(11) 110.0 no . .
C(4) C(5) H(10) 110.0 no . .
C(4) C(5) H(11) 110.0 no . .
H(10) C(5) H(11) 108.4 no . .
N(3) C(6) H(12) 108.7 no . .
N(3) C(6) H(13) 108.8 no . .
C(7) C(6) H(12) 108.7 no . .
C(7) C(6) H(13) 108.7 no . .
H(12) C(6) H(13) 107.7 no . .
C(6) C(7) H(14) 109.0 no . .
C(6) C(7) H(15) 109.0 no . .
C(8) C(7) H(14) 109.0 no . .
C(8) C(7) H(15) 109.0 no . .
H(14) C(7) H(15) 107.8 no . .
N(4) C(8) H(16) 108.5 no . .
N(4) C(8) H(17) 108.5 no . .
C(7) C(8) H(16) 108.5 no . .
C(7) C(8) H(17) 108.5 no . .
H(16) C(8) H(17) 107.5 no . .
N(4) C(9) H(18) 110.3 no . .
N(4) C(9) H(19) 110.3 no . .
C(10) C(9) H(18) 110.3 no . .
C(10) C(9) H(19) 110.3 no . .
H(18) C(9) H(19) 108.6 no . .
N(1) C(10) H(20) 110.1 no . .
N(1) C(10) H(21) 110.1 no . .
C(9) C(10) H(20) 110.2 no . .
C(9) C(10) H(21) 110.2 no . .
H(20) C(10) H(21) 108.5 no . .
N(1) C(11) H(22) 108.3 no . .
N(1) C(11) H(23) 108.2 no . .
C(12) C(11) H(22) 108.2 no . .
C(12) C(11) H(23) 108.2 no . .
H(22) C(11) H(23) 107.4 no . .
S(1) C(12) H(24) 109.6 no . .
S(1) C(12) H(25) 109.6 no . .
C(11) C(12) H(24) 109.6 no . .
C(11) C(12) H(25) 109.6 no . .
H(24) C(12) H(25) 108.1 no . .
S(1) C(13) H(26) 109.5 no . .
S(1) C(13) H(27) 109.5 no . .
S(1) C(13) H(28) 109.5 no . .
H(26) C(13) H(27) 109.5 no . .
H(26) C(13) H(28) 109.5 no . .
H(27) C(13) H(28) 109.5 no . .
N(3) C(14) H(29) 108.4 no . .
N(3) C(14) H(30) 108.4 no . .
C(15) C(14) H(29) 108.4 no . .
C(15) C(14) H(30) 108.4 no . .
H(29) C(14) H(30) 107.4 no . .
S(2) C(15) H(31) 109.4 no . .
S(2) C(15) H(32) 109.4 no . .
C(14) C(15) H(31) 109.4 no . .
C(14) C(15) H(32) 109.4 no . .
H(31) C(15) H(32) 108.0 no . .
S(2) C(16) H(33) 109.5 no . .
S(2) C(16) H(34) 109.5 no . .
S(2) C(16) H(35) 109.5 no . .
H(33) C(16) H(34) 109.5 no . .
H(33) C(16) H(35) 109.5 no . .
H(34) C(16) H(35) 109.5 no . .
C(18) C(19) H(36) 120.5 no . .
C(20) C(19) H(36) 120.5 no . .
C(18) C(20) H(37) 122.4 no 2_556 .
C(19) C(20) H(37) 118.8 no . .

loop_
_geom_bond_atom_site_label_1
_geom_bond_atom_site_label_2
_geom_bond_distance
_geom_bond_publ_flag
_geom_bond_site_symmetry_2
Ni(1) N(1) 1.9685(12) yes .
Ni(1) N(2) 1.9683(18) yes .
Ni(1) N(3) 1.9644(12) yes .
Ni(1) N(4) 1.8748(19) yes .
S(1) C(12) 1.810(2) yes .
S(1) C(13) 1.796(2) yes .
S(2) C(15) 1.807(2) yes .
S(2) C(16) 1.794(3) yes .
S(3) O(1) 1.4316(14) yes .
S(3) O(2) 1.4426(15) yes .
S(3) O(3) 1.4309(16) yes .
S(3) C(17) 1.811(3) yes .
F(1) C(17) 1.330(2) yes .
F(2) C(17) 1.333(2) yes .
F(3) C(17) 1.326(2) yes .
F(4) C(18) 1.235(5) yes .
N(1) C(1) 1.495(2) yes .
N(1) C(10) 1.496(3) yes .
N(1) C(11) 1.503(2) yes .
N(2) C(3) 1.478(2) yes .
N(2) C(4) 1.485(2) yes .
N(3) C(5) 1.495(3) yes .
N(3) C(6) 1.492(2) yes .
N(3) C(14) 1.500(2) yes .
N(4) C(8) 1.458(2) yes .
N(4) C(9) 1.462(2) yes .
C(1) C(2) 1.506(3) yes .
C(2) C(3) 1.514(2) yes .
C(4) C(5) 1.498(2) yes .
C(6) C(7) 1.509(3) yes .
C(7) C(8) 1.503(2) yes .
C(9) C(10) 1.498(2) yes .
C(11) C(12) 1.527(2) yes .
C(14) C(15) 1.532(2) yes .
C(18) C(19) 1.339(6) yes .
C(18) C(20) 1.360(6) yes 2_556
C(19) C(20) 1.353(4) yes .
N(2) H(1) 0.930 no .
C(1) H(2) 0.990 no .
C(1) H(3) 0.990 no .
C(2) H(4) 0.990 no .
C(2) H(5) 0.990 no .
C(3) H(6) 0.990 no .
C(3) H(7) 0.990 no .
C(4) H(8) 0.990 no .
C(4) H(9) 0.990 no .
C(5) H(10) 0.990 no .
C(5) H(11) 0.990 no .
C(6) H(12) 0.990 no .
C(6) H(13) 0.990 no .
C(7) H(14) 0.990 no .
C(7) H(15) 0.990 no .
C(8) H(16) 0.990 no .
C(8) H(17) 0.990 no .
C(9) H(18) 0.990 no .
C(9) H(19) 0.990 no .
C(10) H(20) 0.990 no .
C(10) H(21) 0.990 no .
C(11) H(22) 0.990 no .
C(11) H(23) 0.990 no .
C(12) H(24) 0.990 no .
C(12) H(25) 0.990 no .
C(13) H(26) 0.980 no .
C(13) H(27) 0.980 no .
C(13) H(28) 0.980 no .
C(14) H(29) 0.990 no .
C(14) H(30) 0.990 no .
C(15) H(31) 0.990 no .
C(15) H(32) 0.990 no .
C(16) H(33) 0.980 no .
C(16) H(34) 0.980 no .
C(16) H(35) 0.980 no .
C(19) H(36) 0.950 no .
C(20) H(37) 0.955 no .

loop_
_geom_contact_atom_site_label_1
_geom_contact_atom_site_label_2
_geom_contact_distance
_geom_contact_site_symmetry_2
S(1) F(4) 3.540(5) 2_666
S(2) O(1) 3.471(2) 1_455
F(1) C(18) 3.490(4) .
F(1) C(18) 3.342(4) 2_556
F(1) C(19) 3.487(5) .
F(1) C(19) 3.373(4) 2_556
F(1) C(20) 3.409(5) .
F(1) C(20) 3.450(5) 2_556
F(2) F(3) 3.255(2) 2_656
F(2) C(16) 3.418(3) 2_555
F(3) F(2) 3.255(2) 2_656
F(3) F(3) 3.162(2) 2_656
F(4) S(1) 3.540(5) 2_666
F(4) C(12) 3.444(6) 2_666
F(4) C(13) 3.434(5) 2_666
F(4) C(16) 3.242(6) 1_656
O(1) S(2) 3.471(2) 1_655
O(1) C(5) 3.574(2) .
O(1) C(6) 3.4157(19) 2_555
O(2) N(2) 2.931(2) .
O(2) C(1) 3.582(2) 2_666
O(2) C(2) 3.545(2) .
O(2) C(2) 3.2949(19) 2_666
O(2) C(3) 3.452(2) .
O(2) C(11) 3.583(3) .
O(3) C(4) 3.234(2) 1_655
O(3) C(19) 3.529(5) 2_656
N(2) O(2) 2.931(2) .
C(1) O(2) 3.582(2) 2_666
C(2) O(2) 3.545(2) .
C(2) O(2) 3.2949(19) 2_666
C(3) O(2) 3.452(2) .
C(3) C(3) 3.491(2) 2_566
C(4) O(3) 3.234(2) 1_455
C(5) O(1) 3.574(2) .
C(6) O(1) 3.4157(19) 2_555
C(11) O(2) 3.583(3) .
C(12) F(4) 3.444(6) 2_666
C(13) F(4) 3.434(5) 2_666
C(13) C(14) 3.483(3) 1_655
C(14) C(13) 3.483(3) 1_455
C(15) C(15) 3.337(2) 2_455
C(16) F(2) 3.418(3) 2_555
C(16) F(4) 3.242(6) 1_454
C(18) F(1) 3.490(4) .
C(18) F(1) 3.342(4) 2_556
C(19) F(1) 3.487(5) .
C(19) F(1) 3.373(4) 2_556
C(19) O(3) 3.529(5) 2_656
C(20) F(1) 3.409(5) .
C(20) F(1) 3.450(5) 2_556
Ni(1) H(26) 3.420 1_455
S(1) H(2) 3.224 1_655
S(1) H(4) 3.279 2_666
S(1) H(6) 2.871 2_666
S(1) H(7) 3.138 1_655
S(1) H(30) 2.958 1_655
S(1) H(37) 3.273 1_665
S(2) H(11) 3.328 2_455
S(2) H(13) 3.203 1_455
S(2) H(16) 2.843 1_455
S(2) H(22) 3.325 1_455
S(2) H(28) 3.212 1_455
S(2) H(31) 3.294 2_455
S(2) H(32) 3.271 2_455
S(3) H(1) 3.010 .
S(3) H(3) 3.414 2_666
S(3) H(4) 3.381 2_666
S(3) H(10) 3.572 .
S(3) H(23) 3.516 .
S(3) H(31) 3.424 1_655
S(3) H(33) 3.525 2_555
F(1) H(1) 3.525 .
F(1) H(9) 2.834 .
F(1) H(10) 3.393 .
F(1) H(14) 2.894 2_555
F(2) H(14) 3.301 2_555
F(2) H(15) 3.243 2_555
F(2) H(20) 3.240 1_545
F(2) H(33) 2.639 2_555
F(2) H(34) 3.560 2_555
F(2) H(36) 3.208 2_656
F(3) H(3) 2.781 2_666
F(3) H(24) 3.215 2_666
F(3) H(25) 3.294 2_666
F(3) H(36) 3.391 2_656
F(4) H(25) 2.739 2_666
F(4) H(27) 2.712 2_666
F(4) H(33) 3.445 1_656
F(4) H(34) 3.466 1_656
F(4) H(35) 2.420 1_656
O(1) H(1) 3.092 .
O(1) H(10) 2.642 .
O(1) H(12) 2.524 2_555
O(1) H(13) 3.527 .
O(1) H(14) 3.367 2_555
O(1) H(15) 3.559 2_555
O(1) H(31) 2.901 1_655
O(1) H(32) 2.724 2_555
O(1) H(33) 3.112 2_555
O(2) H(1) 2.016 .
O(2) H(3) 2.920 2_666
O(2) H(4) 2.865 2_666
O(2) H(5) 2.799 .
O(2) H(5) 3.036 2_666
O(2) H(6) 3.353 .
O(2) H(9) 3.403 .
O(2) H(23) 2.599 .
O(2) H(24) 2.710 2_666
O(3) H(3) 3.180 2_666
O(3) H(4) 2.885 2_666
O(3) H(8) 2.442 1_655
O(3) H(9) 3.242 1_655
O(3) H(11) 3.572 1_655
O(3) H(31) 3.026 1_655
O(3) H(33) 3.351 2_555
O(3) H(36) 2.605 2_656
N(4) H(17) 3.398 2_565
N(4) H(18) 2.748 2_565
N(4) H(26) 2.976 1_455
C(1) H(37) 3.462 1_565
C(2) H(5) 3.396 2_666
C(2) H(7) 3.163 2_566
C(2) H(24) 3.353 2_666
C(3) H(4) 3.431 2_566
C(3) H(6) 3.452 2_566
C(3) H(7) 2.795 2_566
C(3) H(24) 3.449 2_666
C(4) H(36) 3.544 2_556
C(5) H(12) 3.324 2_555
C(5) H(13) 3.181 2_555
C(6) H(10) 2.989 2_555
C(6) H(11) 3.518 2_555
C(6) H(12) 3.363 2_555
C(6) H(13) 3.206 2_555
C(7) H(10) 3.567 2_555
C(7) H(18) 3.243 2_565
C(8) H(18) 2.826 2_565
C(8) H(21) 3.460 2_565
C(8) H(26) 3.254 2_665
C(8) H(27) 3.421 2_665
C(8) H(35) 3.444 1_655
C(9) H(15) 3.497 2_565
C(9) H(17) 3.017 2_565
C(9) H(18) 3.217 2_565
C(9) H(26) 3.468 1_455
C(9) H(26) 3.399 2_665
C(9) H(34) 3.431 2_565
C(10) H(15) 3.589 2_565
C(10) H(17) 3.187 2_565
C(10) H(26) 3.333 1_455
C(12) H(5) 3.482 2_666
C(12) H(6) 3.337 2_666
C(13) H(17) 3.010 2_665
C(13) H(18) 3.453 2_665
C(13) H(19) 3.542 2_665
C(13) H(21) 3.386 1_655
C(13) H(29) 2.981 1_655
C(13) H(30) 3.032 1_655
C(14) H(26) 3.242 1_455
C(14) H(28) 3.098 1_455
C(15) H(31) 3.006 2_455
C(15) H(32) 2.981 2_455
C(16) H(16) 3.076 1_455
C(16) H(27) 3.354 2_565
C(16) H(28) 3.539 1_455
C(17) H(14) 3.563 2_555
C(17) H(33) 3.552 2_555
C(17) H(36) 3.573 2_656
C(18) H(25) 3.593 2_666
C(18) H(35) 3.428 1_656
C(19) H(9) 3.111 2_556
C(20) H(2) 3.541 1_545
C(20) H(9) 3.370 2_556
H(1) S(3) 3.010 .
H(1) F(1) 3.525 .
H(1) O(1) 3.092 .
H(1) O(2) 2.016 .
H(1) H(24) 3.505 2_666
H(2) S(1) 3.224 1_455
H(2) C(20) 3.541 1_565
H(2) H(6) 3.313 2_566
H(2) H(26) 3.543 1_455
H(2) H(37) 2.618 1_565
H(3) S(3) 3.414 2_666
H(3) F(3) 2.781 2_666
H(3) O(2) 2.920 2_666
H(3) O(3) 3.180 2_666
H(3) H(37) 3.442 1_565
H(4) S(1) 3.279 2_666
H(4) S(3) 3.381 2_666
H(4) O(2) 2.865 2_666
H(4) O(3) 2.885 2_666
H(4) C(3) 3.431 2_566
H(4) H(5) 3.535 2_666
H(4) H(6) 3.370 2_566
H(4) H(7) 2.630 2_566
H(4) H(8) 3.128 2_566
H(4) H(23) 3.213 2_666
H(4) H(24) 3.347 2_666
H(5) O(2) 2.799 .
H(5) O(2) 3.036 2_666
H(5) C(2) 3.396 2_666
H(5) C(12) 3.482 2_666
H(5) H(4) 3.535 2_666
H(5) H(5) 2.478 2_666
H(5) H(23) 3.128 2_666
H(5) H(24) 2.800 2_666
H(6) S(1) 2.871 2_666
H(6) O(2) 3.353 .
H(6) C(3) 3.452 2_566
H(6) C(12) 3.337 2_666
H(6) H(2) 3.313 2_566
H(6) H(4) 3.370 2_566
H(6) H(7) 2.633 2_566
H(6) H(24) 2.810 2_666
H(6) H(37) 3.293 2_556
H(7) S(1) 3.138 1_455
H(7) C(2) 3.163 2_566
H(7) C(3) 2.795 2_566
H(7) H(4) 2.630 2_566
H(7) H(6) 2.633 2_566
H(7) H(7) 2.323 2_566
H(8) O(3) 2.442 1_455
H(8) H(4) 3.128 2_566
H(8) H(36) 3.415 2_556
H(9) F(1) 2.834 .
H(9) O(2) 3.403 .
H(9) O(3) 3.242 1_455
H(9) C(19) 3.111 2_556
H(9) C(20) 3.370 2_556
H(9) H(36) 2.821 2_556
H(9) H(37) 3.281 2_556
H(10) S(3) 3.572 .
H(10) F(1) 3.393 .
H(10) O(1) 2.642 .
H(10) C(6) 2.989 2_555
H(10) C(7) 3.567 2_555
H(10) H(12) 2.473 2_555
H(10) H(13) 2.712 2_555
H(10) H(14) 3.082 2_555
H(11) S(2) 3.328 2_455
H(11) O(3) 3.572 1_455
H(11) C(6) 3.518 2_555
H(11) H(12) 3.426 2_555
H(11) H(13) 2.827 2_555
H(11) H(14) 3.477 2_555
H(11) H(35) 3.408 2_455
H(12) O(1) 2.524 2_555
H(12) C(5) 3.324 2_555
H(12) C(6) 3.363 2_555
H(12) H(10) 2.473 2_555
H(12) H(11) 3.426 2_555
H(12) H(12) 3.254 2_555
H(12) H(13) 2.647 2_555
H(13) S(2) 3.203 1_655
H(13) O(1) 3.527 .
H(13) C(5) 3.181 2_555
H(13) C(6) 3.206 2_555
H(13) H(10) 2.712 2_555
H(13) H(11) 2.827 2_555
H(13) H(12) 2.647 2_555
H(13) H(13) 2.920 2_555
H(14) F(1) 2.894 2_555
H(14) F(2) 3.301 2_555
H(14) O(1) 3.367 2_555
H(14) C(17) 3.563 2_555
H(14) H(10) 3.082 2_555
H(14) H(11) 3.477 2_555
H(14) H(35) 3.366 1_655
H(15) F(2) 3.243 2_555
H(15) O(1) 3.559 2_555
H(15) C(9) 3.497 2_565
H(15) C(10) 3.589 2_565
H(15) H(18) 2.698 2_565
H(15) H(20) 3.346 2_565
H(15) H(21) 3.374 2_565
H(16) S(2) 2.843 1_655
H(16) C(16) 3.076 1_655
H(16) H(26) 3.381 2_665
H(16) H(27) 3.101 2_665
H(16) H(34) 3.304 1_655
H(16) H(35) 2.639 1_655
H(17) N(4) 3.398 2_565
H(17) C(9) 3.017 2_565
H(17) C(10) 3.187 2_565
H(17) C(13) 3.010 2_665
H(17) H(18) 2.358 2_565
H(17) H(20) 3.589 2_565
H(17) H(21) 2.577 2_565
H(17) H(26) 2.369 2_665
H(17) H(27) 2.803 2_665
H(17) H(28) 3.567 2_665
H(17) H(35) 3.551 1_655
H(18) N(4) 2.748 2_565
H(18) C(7) 3.243 2_565
H(18) C(8) 2.826 2_565
H(18) C(9) 3.217 2_565
H(18) C(13) 3.453 2_665
H(18) H(15) 2.698 2_565
H(18) H(17) 2.358 2_565
H(18) H(18) 2.725 2_565
H(18) H(26) 3.445 1_455
H(18) H(26) 2.795 2_665
H(18) H(28) 3.386 2_665
H(18) H(29) 3.052 2_565
H(18) H(34) 3.094 2_565
H(19) C(13) 3.542 2_665
H(19) H(26) 3.248 2_665
H(19) H(27) 3.414 2_665
H(19) H(28) 3.377 2_665
H(19) H(34) 3.119 2_565
H(20) F(2) 3.240 1_565
H(20) H(15) 3.346 2_565
H(20) H(17) 3.589 2_565
H(20) H(34) 3.054 2_565
H(21) C(8) 3.460 2_565
H(21) C(13) 3.386 1_455
H(21) H(15) 3.374 2_565
H(21) H(17) 2.577 2_565
H(21) H(26) 2.594 1_455
H(21) H(37) 3.315 1_565
H(22) S(2) 3.325 1_655
H(23) S(3) 3.516 .
H(23) O(2) 2.599 .
H(23) H(4) 3.213 2_666
H(23) H(5) 3.128 2_666
H(24) F(3) 3.215 2_666
H(24) O(2) 2.710 2_666
H(24) C(2) 3.353 2_666
H(24) C(3) 3.449 2_666
H(24) H(1) 3.505 2_666
H(24) H(4) 3.347 2_666
H(24) H(5) 2.800 2_666
H(24) H(6) 2.810 2_666
H(25) F(3) 3.294 2_666
H(25) F(4) 2.739 2_666
H(25) C(18) 3.593 2_666
H(26) Ni(1) 3.420 1_655
H(26) N(4) 2.976 1_655
H(26) C(8) 3.254 2_665
H(26) C(9) 3.468 1_655
H(26) C(9) 3.399 2_665
H(26) C(10) 3.333 1_655
H(26) C(14) 3.242 1_655
H(26) H(2) 3.543 1_655
H(26) H(16) 3.381 2_665
H(26) H(17) 2.369 2_665
H(26) H(18) 3.445 1_655
H(26) H(18) 2.795 2_665
H(26) H(19) 3.248 2_665
H(26) H(21) 2.594 1_655
H(26) H(29) 2.640 1_655
H(26) H(30) 2.942 1_655
H(27) F(4) 2.712 2_666
H(27) C(8) 3.421 2_665
H(27) C(16) 3.354 2_565
H(27) H(16) 3.101 2_665
H(27) H(17) 2.803 2_665
H(27) H(19) 3.414 2_665
H(27) H(34) 2.947 2_565
H(27) H(35) 2.865 2_565
H(28) S(2) 3.212 1_655
H(28) C(14) 3.098 1_655
H(28) C(16) 3.539 1_655
H(28) H(17) 3.567 2_665
H(28) H(18) 3.386 2_665
H(28) H(19) 3.377 2_665
H(28) H(29) 2.565 1_655
H(28) H(30) 2.781 1_655
H(28) H(34) 2.934 1_655
H(29) C(13) 2.981 1_455
H(29) H(18) 3.052 2_565
H(29) H(26) 2.640 1_455
H(29) H(28) 2.565 1_455
H(30) S(1) 2.958 1_455
H(30) C(13) 3.032 1_455
H(30) H(26) 2.942 1_455
H(30) H(28) 2.781 1_455
H(31) S(2) 3.294 2_455
H(31) S(3) 3.424 1_455
H(31) O(1) 2.901 1_455
H(31) O(3) 3.026 1_455
H(31) C(15) 3.006 2_455
H(31) H(31) 2.983 2_455
H(31) H(32) 2.487 2_455
H(31) H(33) 3.256 2_455
H(32) S(2) 3.271 2_455
H(32) O(1) 2.724 2_555
H(32) C(15) 2.981 2_455
H(32) H(31) 2.487 2_455
H(32) H(32) 2.932 2_455
H(33) S(3) 3.525 2_555
H(33) F(2) 2.639 2_555
H(33) F(4) 3.445 1_454
H(33) O(1) 3.112 2_555
H(33) O(3) 3.351 2_555
H(33) C(17) 3.552 2_555
H(33) H(31) 3.256 2_455
H(34) F(2) 3.560 2_555
H(34) F(4) 3.466 1_454
H(34) C(9) 3.431 2_565
H(34) H(16) 3.304 1_455
H(34) H(18) 3.094 2_565
H(34) H(19) 3.119 2_565
H(34) H(20) 3.054 2_565
H(34) H(27) 2.947 2_565
H(34) H(28) 2.934 1_455
H(35) F(4) 2.420 1_454
H(35) C(8) 3.444 1_455
H(35) C(18) 3.428 1_454
H(35) H(11) 3.408 2_455
H(35) H(14) 3.366 1_455
H(35) H(16) 2.639 1_455
H(35) H(17) 3.551 1_455
H(35) H(27) 2.865 2_565
H(35) H(36) 3.392 1_454
H(36) F(2) 3.208 2_656
H(36) F(3) 3.391 2_656
H(36) O(3) 2.605 2_656
H(36) C(4) 3.544 2_556
H(36) C(17) 3.573 2_656
H(36) H(8) 3.415 2_556
H(36) H(9) 2.821 2_556
H(36) H(35) 3.392 1_656
H(37) S(1) 3.273 1_445
H(37) C(1) 3.462 1_545
H(37) H(2) 2.618 1_545
H(37) H(3) 3.442 1_545
H(37) H(6) 3.293 2_556
H(37) H(9) 3.281 2_556
H(37) H(21) 3.315 1_545

loop_
_geom_torsion_atom_site_label_1
_geom_torsion_atom_site_label_2
_geom_torsion_atom_site_label_3
_geom_torsion_atom_site_label_4
_geom_torsion
_geom_torsion_site_symmetry_1
_geom_torsion_site_symmetry_3
_geom_torsion_site_symmetry_4
N(1) Ni(1) N(2) C(3) 42.01(13) . . .
N(1) Ni(1) N(2) C(4) 169.90(12) . . .
N(2) Ni(1) N(1) C(1) -39.65(15) . . .
N(2) Ni(1) N(1) C(10) -158.33(12) . . .
N(2) Ni(1) N(1) C(11) 84.04(13) . . .
N(1) Ni(1) N(4) C(8) 134.54(13) . . .
N(1) Ni(1) N(4) C(9) 7.54(13) . . .
N(4) Ni(1) N(1) C(1) 138.34(15) . . .
N(4) Ni(1) N(1) C(10) 19.65(12) . . .
N(4) Ni(1) N(1) C(11) -97.97(13) . . .
N(2) Ni(1) N(3) C(5) -17.37(12) . . .
N(2) Ni(1) N(3) C(6) -136.18(14) . . .
N(2) Ni(1) N(3) C(14) 100.89(12) . . .
N(3) Ni(1) N(2) C(3) -138.31(13) . . .
N(3) Ni(1) N(2) C(4) -10.42(12) . . .
N(3) Ni(1) N(4) C(8) -45.16(13) . . .
N(3) Ni(1) N(4) C(9) -172.15(13) . . .
N(4) Ni(1) N(3) C(5) 164.65(12) . . .
N(4) Ni(1) N(3) C(6) 45.84(15) . . .
N(4) Ni(1) N(3) C(14) -77.09(13) . . .
C(13) S(1) C(12) C(11) 75.91(17) . . .
C(16) S(2) C(15) C(14) 79.33(17) . . .
O(1) S(3) C(17) F(1) -56.23(17) . . .
O(1) S(3) C(17) F(2) 62.68(17) . . .
O(1) S(3) C(17) F(3) -176.94(18) . . .
O(2) S(3) C(17) F(1) 62.43(15) . . .
O(2) S(3) C(17) F(2) -178.65(14) . . .
O(2) S(3) C(17) F(3) -58.28(19) . . .
O(3) S(3) C(17) F(1) -178.14(14) . . .
O(3) S(3) C(17) F(2) -59.22(16) . . .
O(3) S(3) C(17) F(3) 61.16(19) . . .
Ni(1) N(1) C(1) C(2) 56.70(18) . . .
Ni(1) N(1) C(10) C(9) -42.29(17) . . .
Ni(1) N(1) C(11) C(12) 177.67(15) . . .
C(1) N(1) C(10) C(9) -166.90(15) . . .
C(10) N(1) C(1) C(2) 173.88(14) . . .
C(1) N(1) C(11) C(12) -55.6(2) . . .
C(11) N(1) C(1) C(2) -63.0(2) . . .
C(10) N(1) C(11) C(12) 65.0(2) . . .
C(11) N(1) C(10) C(9) 70.02(16) . . .
Ni(1) N(2) C(3) C(2) -58.0(2) . . .
Ni(1) N(2) C(4) C(5) 35.61(18) . . .
C(3) N(2) C(4) C(5) 168.62(17) . . .
C(4) N(2) C(3) C(2) 174.02(18) . . .
Ni(1) N(3) C(5) C(4) 42.06(16) . . .
Ni(1) N(3) C(6) C(7) -59.88(18) . . .
Ni(1) N(3) C(14) C(15) -171.11(15) . . .
C(5) N(3) C(6) C(7) -178.69(14) . . .
C(6) N(3) C(5) C(4) 166.08(14) . . .
C(5) N(3) C(14) C(15) -56.1(2) . . .
C(14) N(3) C(5) C(4) -71.02(15) . . .
C(6) N(3) C(14) C(15) 63.9(2) . . .
C(14) N(3) C(6) C(7) 58.6(2) . . .
Ni(1) N(4) C(8) C(7) 56.5(2) . . .
Ni(1) N(4) C(9) C(10) -33.1(2) . . .
C(8) N(4) C(9) C(10) -166.88(18) . . .
C(9) N(4) C(8) C(7) -174.56(19) . . .
N(1) C(1) C(2) C(3) -66.2(2) . . .
C(1) C(2) C(3) N(2) 65.1(2) . . .
N(2) C(4) C(5) N(3) -50.98(19) . . .
N(3) C(6) C(7) C(8) 61.3(2) . . .
C(6) C(7) C(8) N(4) -57.8(2) . . .
N(4) C(9) C(10) N(1) 49.7(2) . . .
N(1) C(11) C(12) S(1) -167.88(15) . . .
N(3) C(14) C(15) S(2) -166.65(14) . . .
F(4) C(18) C(19) C(20) -178.1(5) . . .
F(4) C(18) C(20) C(19) 178.1(5) . 2_556 2_556
C(19) C(18) C(20) C(19) -0.3(7) . 2_556 2_556
C(20) C(18) C(19) C(20) 0.3(7) 2_556 . .
C(18) C(19) C(20) C(18) -0.3(6) . . 2_556
